data_4317008
loop_
_publ_author_name
'Gao-Juan Cao'
'Shou-Tian Zheng'
'Na Zhao'
'Jian-Ke Sun'
'Guo-Yu Yang'

_publ_contact_author_address
; State Key Laboratory of The Structural Chemistry
Fujian Institute of Research on the structure of matter
Chinese Academy of Sciences
Fuzhou, Fujian 350002
P. R. China
;
_publ_contact_author_email 'ygy@fjirsm.ac.cn  ygy@bit.edu.cn'
_publ_contact_author_fax '86 591 3710051'
_publ_contact_author_name 'Professor Guo-Yu Yang'
_publ_contact_author_phone '86 591 3710051'
_publ_section_title
;
 Metal-Organogermanate Frameworks Built by Two Kinds of Infinite Ge-O
 Chains with High Thermostability and Luminescent Properties
;
_journal_name_full 'Inorganic Chemistry'
_journal_page_first 10211
_journal_page_last 10213
_journal_paper_doi 10.1021/ic1012796
_journal_volume 49
_journal_year 2010
_chemical_formula_sum 'C9 H12 Cd1.5 Ge3 O11'
_chemical_formula_weight 682.56
_chemical_name_systematic
; 
 ? 
;
_space_group_IT_number 15
_symmetry_cell_setting monoclinic
_symmetry_space_group_name_Hall '-C 2yc'
_symmetry_space_group_name_H-M 'C 1 2/c 1'
_atom_sites_solution_primary direct
_atom_sites_solution_secondary difmap
_audit_creation_method SHELXL-97
_cell_angle_alpha 90.00
_cell_angle_beta 110.943(9)
_cell_angle_gamma 90.00
_cell_formula_units_Z 8
_cell_length_a 24.577(4)
_cell_length_b 4.9372(3)
_cell_length_c 27.131(5)
_cell_measurement_temperature 293(2)
_cell_measurement_theta_max 27.4526
_cell_measurement_theta_min 3.8457
_cell_volume 3074.6(8)
_computing_cell_refinement 'CrystalClear (Rigaku Corp., 2000)'
_computing_data_collection 'CrystalClear (Rigaku Corp., 2000)'
_computing_data_reduction 'CrystalClear (Rigaku Corp., 2000)'
_computing_molecular_graphics SHELXTL
_computing_publication_material SHELXTL
_computing_structure_refinement 'SHELXL-97 (Sheldrick, 1997)'
_computing_structure_solution 'SHELXS-97 (Sheldrick, 1990)'
_diffrn_ambient_temperature 293(2)
_diffrn_measured_fraction_theta_full 0.996
_diffrn_measured_fraction_theta_max 0.996
_diffrn_measurement_device_type 'SCXmini CCD'
_diffrn_measurement_method dtprofit.ref
_diffrn_radiation_monochromator graphite
_diffrn_radiation_source 'fine-focus sealed tube'
_diffrn_radiation_type MoK\a
_diffrn_radiation_wavelength 0.71073
_diffrn_reflns_av_R_equivalents 0.0279
_diffrn_reflns_av_sigmaI/netI 0.0285
_diffrn_reflns_limit_h_max 27
_diffrn_reflns_limit_h_min -31
_diffrn_reflns_limit_k_max 6
_diffrn_reflns_limit_k_min -6
_diffrn_reflns_limit_l_max 32
_diffrn_reflns_limit_l_min -35
_diffrn_reflns_number 11387
_diffrn_reflns_theta_full 27.51
_diffrn_reflns_theta_max 27.51
_diffrn_reflns_theta_min 2.79
_diffrn_standards_decay_% none
_diffrn_standards_interval_count none
_diffrn_standards_interval_time none
_diffrn_standards_number none
_exptl_absorpt_coefficient_mu 7.904
_exptl_absorpt_correction_T_max 1.0000
_exptl_absorpt_correction_T_min 0.7123
_exptl_absorpt_correction_type multi-scan
_exptl_absorpt_process_details 'SADABS (Sheldrick, 1996)'
_exptl_crystal_colour Colorless
_exptl_crystal_density_diffrn 2.949
_exptl_crystal_density_method 'not measured'
_exptl_crystal_description Prism
_exptl_crystal_F_000 2576
_exptl_crystal_size_max 0.2000
_exptl_crystal_size_mid 0.0500
_exptl_crystal_size_min 0.0500
_refine_diff_density_max 1.158
_refine_diff_density_min -0.723
_refine_diff_density_rms 0.141
_refine_ls_extinction_method none
_refine_ls_goodness_of_fit_ref 1.075
_refine_ls_hydrogen_treatment constr
_refine_ls_matrix_type full
_refine_ls_number_parameters 223
_refine_ls_number_reflns 3536
_refine_ls_number_restraints 0
_refine_ls_restrained_S_all 1.075
_refine_ls_R_factor_all 0.0354
_refine_ls_R_factor_gt 0.0276
_refine_ls_shift/su_max 0.001
_refine_ls_shift/su_mean 0.000
_refine_ls_structure_factor_coef Fsqd
_refine_ls_weighting_details 'calc w=1/[\s^2^(Fo^2^)+(0.0266P)^2^+3.2672P] where P=(Fo^2^+2Fc^2^)/3'
_refine_ls_weighting_scheme calc
_refine_ls_wR_factor_gt 0.0570
_refine_ls_wR_factor_ref 0.0606
_reflns_number_gt 3013
_reflns_number_total 3536
_reflns_threshold_expression >2sigma(I)
_cod_data_source_file ic1012796_si_002.cif
_cod_data_source_block 1
_cod_depositor_comments
;
The following automatic conversions were performed:

'_exptl_absorpt_correction_type' value 'Multi-scan' changed to
'multi-scan' according to the built-in table from CIF Core dictionary
named 'cif_core.dic' version 2.4.1 from 2010-06-29.

Automatic conversion script
Id: cif_fix_values 1646 2011-03-28 12:23:43Z adriana 
;
_cod_original_formula_sum 'C9 H12 Cd1.50 Ge3 O11'
_cod_database_code 4317008

loop_
_symmetry_equiv_pos_as_xyz
'x, y, z'
'-x, y, -z+1/2'
'x+1/2, y+1/2, z'
'-x+1/2, y+1/2, -z+1/2'
'-x, -y, -z'
'x, -y, z-1/2'
'-x+1/2, -y+1/2, -z'
'x+1/2, -y+1/2, z-1/2'

loop_
_atom_site_label
_atom_site_type_symbol
_atom_site_fract_x
_atom_site_fract_y
_atom_site_fract_z
_atom_site_U_iso_or_equiv
_atom_site_adp_type
_atom_site_occupancy
_atom_site_symmetry_multiplicity
_atom_site_calc_flag
_atom_site_refinement_flags
_atom_site_disorder_assembly
_atom_site_disorder_group
Ge1 Ge 0.721219(18) 0.31928(7) 0.213354(14) 0.01274(9) Uani 1 1 d . . .
Ge2 Ge 0.588701(17) 0.28199(7) 0.215728(14) 0.01360(9) Uani 1 1 d . . .
Ge3 Ge 0.539896(18) 0.77060(7) 0.144836(14) 0.01383(9) Uani 1 1 d . . .
Cd1 Cd 0.7500 0.2500 0.5000 0.01455(9) Uani 1 2 d S . .
Cd2 Cd 0.383068(12) 0.74726(5) 0.052987(10) 0.01616(8) Uani 1 1 d . . .
O1 O 0.64711(13) 0.3825(6) 0.19721(12) 0.0301(7) Uani 1 1 d . . .
O2 O 0.74407(13) 0.1377(5) 0.27227(10) 0.0223(6) Uani 1 1 d . . .
O3 O 0.57625(13) -0.0644(5) 0.20531(10) 0.0221(6) Uani 1 1 d . . .
O4 O 0.53029(12) 0.4400(5) 0.16452(10) 0.0176(6) Uani 1 1 d . . .
O5 O 0.46765(12) 0.9058(5) 0.11855(11) 0.0213(6) Uani 1 1 d . . .
O6 O 0.69972(12) 0.3737(5) 0.01515(10) 0.0194(6) Uani 1 1 d . . .
O7 O 0.72449(14) -0.0210(5) 0.05737(11) 0.0245(7) Uani 1 1 d . . .
O8 O 0.63894(14) 0.5211(5) 0.38846(10) 0.0266(7) Uani 1 1 d . . .
O9 O 0.66931(12) 0.1134(5) 0.42342(10) 0.0180(6) Uani 1 1 d . . .
O10 O 0.58921(13) 1.0400(5) 0.00511(10) 0.0238(6) Uani 1 1 d . . .
O11 O 0.56818(14) 0.6516(5) -0.03961(11) 0.0254(7) Uani 1 1 d . . .
C1 C 0.73626(19) 0.1723(7) 0.15430(14) 0.0176(8) Uani 1 1 d . . .
H1A H 0.7780 0.1518 0.1634 0.021 Uiso 1 1 calc R . .
H1B H 0.7186 -0.0058 0.1462 0.021 Uiso 1 1 calc R . .
C2 C 0.71217(19) 0.3528(7) 0.10608(14) 0.0192(8) Uani 1 1 d . . .
H2A H 0.6723 0.4008 0.1014 0.023 Uiso 1 1 calc R . .
H2B H 0.7348 0.5187 0.1124 0.023 Uiso 1 1 calc R . .
C3 C 0.71300(17) 0.2249(7) 0.05613(14) 0.0145(7) Uani 1 1 d . . .
C4 C 0.5963(2) 0.3676(8) 0.28683(14) 0.0233(9) Uani 1 1 d . . .
H4A H 0.6138 0.5458 0.2954 0.028 Uiso 1 1 calc R . .
H4B H 0.5576 0.3774 0.2886 0.028 Uiso 1 1 calc R . .
C5 C 0.6327(2) 0.1670(7) 0.32879(14) 0.0213(9) Uani 1 1 d . . .
H5A H 0.6113 -0.0017 0.3251 0.026 Uiso 1 1 calc R . .
H5B H 0.6686 0.1287 0.3229 0.026 Uiso 1 1 calc R . .
C6 C 0.64724(17) 0.2735(7) 0.38441(14) 0.0158(8) Uani 1 1 d . . .
C7 C 0.57909(19) 0.8317(8) 0.09593(15) 0.0204(8) Uani 1 1 d . . .
H7A H 0.5770 1.0236 0.0878 0.024 Uiso 1 1 calc R . .
H7B H 0.6199 0.7865 0.1135 0.024 Uiso 1 1 calc R . .
C8 C 0.55643(18) 0.6765(7) 0.04413(14) 0.0182(8) Uani 1 1 d . . .
H8A H 0.5707 0.4918 0.0506 0.022 Uiso 1 1 calc R . .
H8B H 0.5142 0.6696 0.0323 0.022 Uiso 1 1 calc R . .
C9 C 0.57351(17) 0.7941(7) 0.00026(14) 0.0163(8) Uani 1 1 d . . .

loop_
_atom_site_aniso_label
_atom_site_aniso_U_11
_atom_site_aniso_U_22
_atom_site_aniso_U_33
_atom_site_aniso_U_23
_atom_site_aniso_U_13
_atom_site_aniso_U_12
Ge1 0.0169(2) 0.01232(18) 0.00893(18) -0.00039(14) 0.00452(16) -0.00007(15)
Ge2 0.0164(2) 0.01434(18) 0.00842(18) -0.00021(14) 0.00236(15) 0.00024(15)
Ge3 0.0172(2) 0.01341(18) 0.00975(18) 0.00018(15) 0.00340(16) -0.00102(15)
Cd1 0.0209(2) 0.01336(17) 0.01027(18) 0.00170(14) 0.00667(15) 0.00013(15)
Cd2 0.01919(15) 0.01797(14) 0.01069(13) 0.00196(11) 0.00457(11) -0.00162(11)
O1 0.0146(15) 0.0390(17) 0.0366(18) 0.0125(15) 0.0089(14) 0.0031(13)
O2 0.0378(18) 0.0169(13) 0.0133(13) 0.0028(11) 0.0105(13) 0.0111(13)
O3 0.0352(18) 0.0134(12) 0.0126(13) 0.0008(11) 0.0023(13) 0.0002(12)
O4 0.0178(14) 0.0137(12) 0.0177(13) 0.0020(11) 0.0020(11) -0.0015(11)
O5 0.0166(14) 0.0187(13) 0.0247(15) 0.0018(12) 0.0024(12) 0.0036(11)
O6 0.0232(15) 0.0214(13) 0.0105(13) 0.0036(11) 0.0022(11) -0.0050(12)
O7 0.0418(19) 0.0180(13) 0.0178(14) -0.0001(11) 0.0156(14) 0.0079(13)
O8 0.046(2) 0.0197(14) 0.0154(15) -0.0014(11) 0.0125(14) 0.0052(13)
O9 0.0220(15) 0.0185(13) 0.0115(13) 0.0006(11) 0.0035(12) -0.0021(12)
O10 0.0379(18) 0.0191(13) 0.0180(14) -0.0003(11) 0.0142(14) -0.0089(13)
O11 0.0381(19) 0.0224(14) 0.0197(15) -0.0021(12) 0.0151(14) 0.0002(13)
C1 0.027(2) 0.0166(17) 0.0094(17) -0.0003(15) 0.0070(16) 0.0020(16)
C2 0.027(2) 0.0174(17) 0.0129(18) -0.0031(15) 0.0073(17) 0.0029(16)
C3 0.0135(18) 0.0187(17) 0.0119(17) -0.0019(15) 0.0052(15) -0.0030(15)
C4 0.034(2) 0.0234(19) 0.0081(18) -0.0038(16) 0.0022(17) 0.0054(18)
C5 0.035(2) 0.0163(17) 0.0123(19) -0.0010(15) 0.0073(18) 0.0018(17)
C6 0.0186(19) 0.0192(18) 0.0104(17) -0.0044(15) 0.0059(15) -0.0019(15)
C7 0.025(2) 0.0203(18) 0.018(2) -0.0033(16) 0.0115(18) -0.0095(17)
C8 0.024(2) 0.0168(17) 0.0153(18) -0.0002(15) 0.0096(17) -0.0063(16)
C9 0.0144(19) 0.0199(18) 0.0141(18) 0.0045(15) 0.0045(15) 0.0036(15)

loop_
_atom_type_symbol
_atom_type_description
_atom_type_scat_dispersion_real
_atom_type_scat_dispersion_imag
_atom_type_scat_source
C C 0.0033 0.0016 'International Tables Vol C Tables 4.2.6.8 and 6.1.1.4'
H H 0.0000 0.0000 'International Tables Vol C Tables 4.2.6.8 and 6.1.1.4'
O O 0.0106 0.0060 'International Tables Vol C Tables 4.2.6.8 and 6.1.1.4'
Ge Ge 0.1547 1.8001 'International Tables Vol C Tables 4.2.6.8 and 6.1.1.4'
Cd Cd -0.8075 1.2024 'International Tables Vol C Tables 4.2.6.8 and 6.1.1.4'

loop_
_geom_angle_atom_site_label_1
_geom_angle_atom_site_label_2
_geom_angle_atom_site_label_3
_geom_angle
_geom_angle_site_symmetry_1
_geom_angle_site_symmetry_3
_geom_angle_publ_flag
O2 Ge1 O1 106.74(14) . . ?
O2 Ge1 O2 106.50(7) . 4_655 ?
O1 Ge1 O2 105.98(14) . 4_655 ?
O2 Ge1 C1 118.57(14) . . ?
O1 Ge1 C1 110.81(17) . . ?
O2 Ge1 C1 107.49(14) 4_655 . ?
O3 Ge2 O1 110.21(14) . . ?
O3 Ge2 O4 104.92(12) . . ?
O1 Ge2 O4 99.59(13) . . ?
O3 Ge2 C4 109.14(15) . . ?
O1 Ge2 C4 115.50(17) . . ?
O4 Ge2 C4 116.71(15) . . ?
O4 Ge3 O3 102.99(11) . 1_565 ?
O4 Ge3 O5 104.21(12) . . ?
O3 Ge3 O5 107.41(13) 1_565 . ?
O4 Ge3 C7 120.65(14) . . ?
O3 Ge3 C7 110.96(15) 1_565 . ?
O5 Ge3 C7 109.70(16) . . ?
O7 Cd1 O7 180.000(1) 4_655 6_556 ?
O7 Cd1 O6 91.04(10) 4_655 6_566 ?
O7 Cd1 O6 88.96(10) 6_556 6_566 ?
O7 Cd1 O6 88.96(10) 4_655 4_645 ?
O7 Cd1 O6 91.04(10) 6_556 4_645 ?
O6 Cd1 O6 180.00(12) 6_566 4_645 ?
O7 Cd1 O9 83.55(10) 4_655 . ?
O7 Cd1 O9 96.45(10) 6_556 . ?
O6 Cd1 O9 92.88(9) 6_566 . ?
O6 Cd1 O9 87.13(9) 4_645 . ?
O7 Cd1 O9 96.45(10) 4_655 7_656 ?
O7 Cd1 O9 83.55(10) 6_556 7_656 ?
O6 Cd1 O9 87.12(9) 6_566 7_656 ?
O6 Cd1 O9 92.87(9) 4_645 7_656 ?
O9 Cd1 O9 180.00(10) . 7_656 ?
O8 Cd2 O10 176.10(12) 2_655 5_675 ?
O8 Cd2 O6 94.31(10) 2_655 5_665 ?
O10 Cd2 O6 87.67(10) 5_675 5_665 ?
O8 Cd2 O5 90.10(10) 2_655 . ?
O10 Cd2 O5 88.07(10) 5_675 . ?
O6 Cd2 O5 174.98(9) 5_665 . ?
O8 Cd2 O11 87.53(10) 2_655 5_665 ?
O10 Cd2 O11 89.09(10) 5_675 5_665 ?
O6 Cd2 O11 90.66(10) 5_665 5_665 ?
O5 Cd2 O11 91.93(10) . 5_665 ?
O8 Cd2 O9 84.01(10) 2_655 2_665 ?
O10 Cd2 O9 99.35(9) 5_675 2_665 ?
O6 Cd2 O9 90.29(9) 5_665 2_665 ?
O5 Cd2 O9 87.78(9) . 2_665 ?
O11 Cd2 O9 171.53(9) 5_665 2_665 ?
Ge1 O1 Ge2 140.05(18) . . ?
Ge1 O2 Ge1 129.31(15) . 4_645 ?
Ge2 O3 Ge3 127.29(15) . 1_545 ?
Ge3 O4 Ge2 119.00(15) . . ?
Ge3 O5 Cd2 131.67(13) . . ?
C3 O6 Cd2 115.6(2) . 5_665 ?
C3 O6 Cd1 128.5(2) . 4_655 ?
Cd2 O6 Cd1 115.93(10) 5_665 4_655 ?
C3 O7 Cd1 127.2(2) . 4_645 ?
C6 O8 Cd2 131.3(2) . 2_655 ?
C6 O9 Cd1 121.2(2) . . ?
C6 O9 Cd2 124.8(2) . 2_645 ?
Cd1 O9 Cd2 109.40(9) . 2_645 ?
C9 O10 Cd2 123.0(2) . 5_675 ?
C9 O11 Cd2 133.3(3) . 5_665 ?
C2 C1 Ge1 111.5(2) . . ?
C2 C1 H1A 109.3 . . ?
Ge1 C1 H1A 109.3 . . ?
C2 C1 H1B 109.3 . . ?
Ge1 C1 H1B 109.3 . . ?
H1A C1 H1B 108.0 . . ?
C3 C2 C1 113.8(3) . . ?
C3 C2 H2A 108.8 . . ?
C1 C2 H2A 108.8 . . ?
C3 C2 H2B 108.8 . . ?
C1 C2 H2B 108.8 . . ?
H2A C2 H2B 107.7 . . ?
O7 C3 O6 124.8(3) . . ?
O7 C3 C2 117.5(3) . . ?
O6 C3 C2 117.6(3) . . ?
C5 C4 Ge2 115.2(3) . . ?
C5 C4 H4A 108.5 . . ?
Ge2 C4 H4A 108.5 . . ?
C5 C4 H4B 108.5 . . ?
Ge2 C4 H4B 108.5 . . ?
H4A C4 H4B 107.5 . . ?
C6 C5 C4 112.5(3) . . ?
C6 C5 H5A 109.1 . . ?
C4 C5 H5A 109.1 . . ?
C6 C5 H5B 109.1 . . ?
C4 C5 H5B 109.1 . . ?
H5A C5 H5B 107.8 . . ?
O8 C6 O9 124.5(3) . . ?
O8 C6 C5 116.0(3) . . ?
O9 C6 C5 119.3(3) . . ?
C8 C7 Ge3 116.8(3) . . ?
C8 C7 H7A 108.1 . . ?
Ge3 C7 H7A 108.1 . . ?
C8 C7 H7B 108.1 . . ?
Ge3 C7 H7B 108.1 . . ?
H7A C7 H7B 107.3 . . ?
C9 C8 C7 114.9(3) . . ?
C9 C8 H8A 108.5 . . ?
C7 C8 H8A 108.5 . . ?
C9 C8 H8B 108.5 . . ?
C7 C8 H8B 108.5 . . ?
H8A C8 H8B 107.5 . . ?
O11 C9 O10 124.1(3) . . ?
O11 C9 C8 119.3(3) . . ?
O10 C9 C8 116.5(3) . . ?

loop_
_geom_bond_atom_site_label_1
_geom_bond_atom_site_label_2
_geom_bond_distance
_geom_bond_site_symmetry_2
_geom_bond_publ_flag
Ge1 O2 1.741(3) . ?
Ge1 O1 1.743(3) . ?
Ge1 O2 1.764(3) 4_655 ?
Ge1 C1 1.911(3) . ?
Ge2 O3 1.743(2) . ?
Ge2 O1 1.753(3) . ?
Ge2 O4 1.782(3) . ?
Ge2 C4 1.918(4) . ?
Ge3 O4 1.759(2) . ?
Ge3 O3 1.762(3) 1_565 ?
Ge3 O5 1.789(3) . ?
Ge3 C7 1.922(4) . ?
Cd1 O7 2.189(3) 4_655 ?
Cd1 O7 2.189(2) 6_556 ?
Cd1 O6 2.347(3) 6_566 ?
Cd1 O6 2.347(3) 4_645 ?
Cd1 O9 2.400(3) . ?
Cd1 O9 2.400(3) 7_656 ?
Cd2 O8 2.163(3) 2_655 ?
Cd2 O10 2.195(3) 5_675 ?
Cd2 O6 2.286(3) 5_665 ?
Cd2 O5 2.335(3) . ?
Cd2 O11 2.399(3) 5_665 ?
Cd2 O9 2.434(3) 2_665 ?
O2 Ge1 1.764(3) 4_645 ?
O3 Ge3 1.762(3) 1_545 ?
O6 C3 1.274(4) . ?
O6 Cd2 2.286(3) 5_665 ?
O6 Cd1 2.347(2) 4_655 ?
O7 C3 1.244(4) . ?
O7 Cd1 2.189(2) 4_645 ?
O8 C6 1.251(4) . ?
O8 Cd2 2.163(3) 2_655 ?
O9 C6 1.276(4) . ?
O9 Cd2 2.434(3) 2_645 ?
O10 C9 1.266(4) . ?
O10 Cd2 2.195(3) 5_675 ?
O11 C9 1.257(4) . ?
O11 Cd2 2.399(3) 5_665 ?
C1 C2 1.518(5) . ?
C1 H1A 0.9700 . ?
C1 H1B 0.9700 . ?
C2 C3 1.502(5) . ?
C2 H2A 0.9700 . ?
C2 H2B 0.9700 . ?
C4 C5 1.533(5) . ?
C4 H4A 0.9700 . ?
C4 H4B 0.9700 . ?
C5 C6 1.515(5) . ?
C5 H5A 0.9700 . ?
C5 H5B 0.9700 . ?
C7 C8 1.521(5) . ?
C7 H7A 0.9700 . ?
C7 H7B 0.9700 . ?
C8 C9 1.513(5) . ?
C8 H8A 0.9700 . ?
C8 H8B 0.9700 . ?
